data_4303822
loop_
_publ_author_name
'Daniel M. Wells'
'Geng Bang Jin'
'S. Skanthakumar'
'Richard G. Haire'
'L. Soderholm'
'James A. Ibers'

_publ_contact_author_address
;
Department of Chemistry
Northwestern University
Evanston, IL 60208-3113
;
_publ_contact_author_email ibers@chem.northwestern.edu
_publ_contact_author_fax '1 847 491 3976'
_publ_contact_author_name 'James A. Ibers'
_publ_contact_author_phone '1 847 491 5449'
_publ_section_title
;
Quaternary Neptunium Compounds: Syntheses and Characterization of KCuNpS3,
RbCuNpS3, CsCuNpS3, KAgNpS3, and CsAgNpS3
;
_journal_name_full 'Inorganic Chemistry'
_journal_page_first 11513
_journal_page_last 11517
_journal_paper_doi 10.1021/ic901229d
_journal_volume 48
_journal_year 2009
_chemical_formula_moiety 'K Cu Np S3'
_chemical_formula_sum 'Cu K Np S3'
_chemical_formula_weight 435.82
_chemical_name_common 'Potassium copper neptunium trisulfide'
_chemical_name_systematic 'Copper neptunium potassium trisulfide'
_space_group_IT_number 63
_symmetry_cell_setting orthorhombic
_symmetry_space_group_name_Hall '-C 2c 2'
_symmetry_space_group_name_H-M 'C m c m'
_atom_sites_solution_primary direct
_atom_sites_solution_secondary difmap
_audit_creation_method SHELXL-97
_audit_update_record
;
2009-06-23 # Formatted by publCIF
;
_cell_angle_alpha 90.00
_cell_angle_beta 90.00
_cell_angle_gamma 90.00
_cell_formula_units_Z 4
_cell_length_a 3.9616(8)
_cell_length_b 13.862(3)
_cell_length_c 10.234(2)
_cell_measurement_reflns_used 2710
_cell_measurement_temperature 296(2)
_cell_measurement_theta_max 33.53
_cell_measurement_theta_min 2.94
_cell_volume 562.0(2)
_computing_cell_refinement 'Bruker SAINT (Bruker, 2006)'
_computing_data_collection 'Bruker APEX2 (Bruker, 2006)'
_computing_data_reduction 'Bruker SAINT (Bruker, 2006)'
_computing_molecular_graphics 'CrystalMaker for Windows v2.0.6 (2008)'
_computing_publication_material 'Bruker SHELXTL'
_computing_structure_refinement 'SHELXL-97 (Sheldrick, 2008)'
_computing_structure_solution 'SHELXS-97 (Sheldrick, 2008)'
_diffrn_ambient_temperature 296(2)
_diffrn_measured_fraction_theta_full 0.977
_diffrn_measured_fraction_theta_max 0.977
_diffrn_measurement_device_type 'Bruker APEX-II CCD'
_diffrn_measurement_method '\f and \w scans'
_diffrn_radiation_monochromator graphite
_diffrn_radiation_source 'fine-focus sealed tube'
_diffrn_radiation_type MoK\a
_diffrn_radiation_wavelength 0.71073
_diffrn_reflns_av_R_equivalents 0.0304
_diffrn_reflns_av_sigmaI/netI 0.0188
_diffrn_reflns_limit_h_max 6
_diffrn_reflns_limit_h_min -6
_diffrn_reflns_limit_k_max 21
_diffrn_reflns_limit_k_min -21
_diffrn_reflns_limit_l_max 15
_diffrn_reflns_limit_l_min -15
_diffrn_reflns_number 5040
_diffrn_reflns_theta_full 33.88
_diffrn_reflns_theta_max 33.88
_diffrn_reflns_theta_min 2.94
_exptl_absorpt_coefficient_mu 23.861
_exptl_absorpt_correction_T_max 0.9035
_exptl_absorpt_correction_T_min 0.2050
_exptl_absorpt_correction_type numerical
_exptl_absorpt_process_details 'face indexed (SADABS; Sheldrick, 2006)'
_exptl_crystal_colour black
_exptl_crystal_density_diffrn 5.151
_exptl_crystal_density_method 'not measured'
_exptl_crystal_description needle
_exptl_crystal_F_000 756
_exptl_crystal_size_max 0.192
_exptl_crystal_size_mid 0.010
_exptl_crystal_size_min 0.006
_refine_diff_density_max 1.063
_refine_diff_density_min -1.781
_refine_diff_density_rms 0.232
_refine_ls_extinction_coef 0.00209(15)
_refine_ls_extinction_expression Fc^*^=kFc[1+0.001xFc^2^\l^3^/sin(2\q)]^-1/4^
_refine_ls_extinction_method SHELXL
_refine_ls_goodness_of_fit_ref 1.020
_refine_ls_matrix_type full
_refine_ls_number_parameters 24
_refine_ls_number_reflns 651
_refine_ls_number_restraints 0
_refine_ls_restrained_S_all 1.020
_refine_ls_R_factor_all 0.0189
_refine_ls_R_factor_gt 0.0157
_refine_ls_shift/su_max 0.001
_refine_ls_shift/su_mean 0.000
_refine_ls_structure_factor_coef Fsqd
_refine_ls_weighting_details
; calc
 [1.00000]/
   [\s^2^(Fo^2^)+(0.0228Fo^2^)^2^]
;
_refine_ls_weighting_scheme calc
_refine_ls_wR_factor_gt 0.0356
_refine_ls_wR_factor_ref 0.0368
_reflns_number_gt 589
_reflns_number_total 651
_reflns_threshold_expression >2sigma(I)
_cod_data_source_file ic901229d_si_001_2.cif
_cod_data_source_block KCu
_cod_original_cell_volume 562.01(19)
_cod_database_code 4303822

loop_
_symmetry_equiv_pos_as_xyz
'x, y, z'
'-x, -y, z+1/2'
'-x, y, -z+1/2'
'x, -y, -z'
'x+1/2, y+1/2, z'
'-x+1/2, -y+1/2, z+1/2'
'-x+1/2, y+1/2, -z+1/2'
'x+1/2, -y+1/2, -z'
'-x, -y, -z'
'x, y, -z-1/2'
'x, -y, z-1/2'
'-x, y, z'
'-x+1/2, -y+1/2, -z'
'x+1/2, y+1/2, -z-1/2'
'x+1/2, -y+1/2, z-1/2'
'-x+1/2, y+1/2, z'

loop_
_atom_site_label
_atom_site_type_symbol
_atom_site_fract_x
_atom_site_fract_y
_atom_site_fract_z
_atom_site_U_iso_or_equiv
_atom_site_adp_type
_atom_site_occupancy
_atom_site_symmetry_multiplicity
_atom_site_calc_flag
_atom_site_refinement_flags
_atom_site_disorder_assembly
_atom_site_disorder_group
K1 K 0.0000 0.74280(8) 0.2500 0.0239(2) Uani 1 4 d S . .
Cu1 Cu 0.0000 0.46573(5) 0.2500 0.01525(13) Uani 1 4 d S . .
Np1 Np 0.0000 0.0000 0.0000 0.00878(7) Uani 1 4 d S . .
S1 S 0.0000 0.06312(8) 0.2500 0.01074(19) Uani 1 4 d S . .
S2 S 0.0000 0.37473(5) 0.06011(7) 0.01155(15) Uani 1 2 d S . .

loop_
_atom_site_aniso_label
_atom_site_aniso_U_11
_atom_site_aniso_U_22
_atom_site_aniso_U_33
_atom_site_aniso_U_23
_atom_site_aniso_U_13
_atom_site_aniso_U_12
K1 0.0177(5) 0.0170(5) 0.0370(6) 0.000 0.000 0.000
Cu1 0.0161(3) 0.0193(3) 0.0103(3) 0.000 0.000 0.000
Np1 0.00674(10) 0.01294(10) 0.00667(9) -0.00006(5) 0.000 0.000
S1 0.0102(5) 0.0139(5) 0.0081(4) 0.000 0.000 0.000
S2 0.0108(3) 0.0120(3) 0.0119(3) -0.0002(3) 0.000 0.000

loop_
_atom_type_symbol
_atom_type_description
_atom_type_scat_dispersion_real
_atom_type_scat_dispersion_imag
_atom_type_scat_source
S S 0.1246 0.1234 'International Tables Vol C Tables 4.2.6.8 and 6.1.1.4'
K K 0.2009 0.2494 'International Tables Vol C Tables 4.2.6.8 and 6.1.1.4'
Cu Cu 0.3201 1.2651 'International Tables Vol C Tables 4.2.6.8 and 6.1.1.4'
Np Np -11.4937 4.1493 'International Tables Vol C Tables 4.2.6.8 and 6.1.1.4'

loop_
_geom_angle_atom_site_label_1
_geom_angle_atom_site_label_2
_geom_angle_atom_site_label_3
_geom_angle
_geom_angle_site_symmetry_1
_geom_angle_site_symmetry_3
_geom_angle_publ_flag
S1 K1 S1 76.99(4) 5_455 5 ?
S1 K1 S2 143.29(2) 5_455 14_556 ?
S1 K1 S2 93.42(2) 5 14_556 ?
S1 K1 S2 93.42(2) 5_455 5_455 ?
S1 K1 S2 143.29(2) 5 5_455 ?
S2 K1 S2 113.22(4) 14_556 5_455 ?
S1 K1 S2 93.42(2) 5_455 14_456 ?
S1 K1 S2 143.29(2) 5 14_456 ?
S2 K1 S2 73.17(3) 14_556 14_456 ?
S2 K1 S2 71.57(3) 5_455 14_456 ?
S1 K1 S2 143.29(2) 5_455 5 ?
S1 K1 S2 93.42(2) 5 5 ?
S2 K1 S2 71.57(3) 14_556 5 ?
S2 K1 S2 73.17(3) 5_455 5 ?
S2 K1 S2 113.22(4) 14_456 5 ?
S1 K1 S2 69.06(2) 5_455 9_565 ?
S1 K1 S2 69.06(2) 5 9_565 ?
S2 K1 S2 140.490(14) 14_556 9_565 ?
S2 K1 S2 74.40(2) 5_455 9_565 ?
S2 K1 S2 140.490(14) 14_456 9_565 ?
S2 K1 S2 74.40(2) 5 9_565 ?
S1 K1 S2 69.06(2) 5_455 2_565 ?
S1 K1 S2 69.06(2) 5 2_565 ?
S2 K1 S2 74.40(2) 14_556 2_565 ?
S2 K1 S2 140.490(14) 5_455 2_565 ?
S2 K1 S2 74.40(2) 14_456 2_565 ?
S2 K1 S2 140.490(14) 5 2_565 ?
S2 K1 S2 125.66(4) 9_565 2_565 ?
S1 K1 Cu1 174.16(3) 5_455 5 ?
S1 K1 Cu1 108.85(2) 5 5 ?
S2 K1 Cu1 38.286(18) 14_556 5 ?
S2 K1 Cu1 81.86(3) 5_455 5 ?
S2 K1 Cu1 81.86(3) 14_456 5 ?
S2 K1 Cu1 38.286(18) 5 5 ?
S2 K1 Cu1 112.611(16) 9_565 5 ?
S2 K1 Cu1 112.611(16) 2_565 5 ?
S1 K1 Cu1 108.85(2) 5_455 5_455 ?
S1 K1 Cu1 174.16(3) 5 5_455 ?
S2 K1 Cu1 81.86(3) 14_556 5_455 ?
S2 K1 Cu1 38.286(18) 5_455 5_455 ?
S2 K1 Cu1 38.286(18) 14_456 5_455 ?
S2 K1 Cu1 81.86(3) 5 5_455 ?
S2 K1 Cu1 112.611(16) 9_565 5_455 ?
S2 K1 Cu1 112.611(16) 2_565 5_455 ?
Cu1 K1 Cu1 65.32(3) 5 5_455 ?
S1 K1 Cu1 38.495(19) 5_455 . ?
S1 K1 Cu1 38.495(19) 5 . ?
S2 K1 Cu1 123.39(2) 14_556 . ?
S2 K1 Cu1 123.39(2) 5_455 . ?
S2 K1 Cu1 123.39(2) 14_456 . ?
S2 K1 Cu1 123.39(2) 5 . ?
S2 K1 Cu1 62.83(2) 9_565 . ?
S2 K1 Cu1 62.83(2) 2_565 . ?
Cu1 K1 Cu1 147.342(14) 5 . ?
Cu1 K1 Cu1 147.342(14) 5_455 . ?
S1 K1 K1 128.495(19) 5_455 1_655 ?
S1 K1 K1 51.505(19) 5 1_655 ?
S2 K1 K1 53.415(13) 14_556 1_655 ?
S2 K1 K1 126.585(13) 5_455 1_655 ?
S2 K1 K1 126.585(13) 14_456 1_655 ?
S2 K1 K1 53.415(13) 5 1_655 ?
S2 K1 K1 90.0 9_565 1_655 ?
S2 K1 K1 90.0 2_565 1_655 ?
Cu1 K1 K1 57.342(14) 5 1_655 ?
Cu1 K1 K1 122.658(13) 5_455 1_655 ?
Cu1 K1 K1 90.0 . 1_655 ?
S2 Cu1 S2 114.02(5) . 10_556 y
S2 Cu1 S1 107.856(16) . 5 y
S2 Cu1 S1 107.856(16) 10_556 5 ?
S2 Cu1 S1 107.856(16) . 5_455 ?
S2 Cu1 S1 107.856(16) 10_556 5_455 ?
S1 Cu1 S1 111.45(6) 5 5_455 y
S2 Cu1 Np1 137.332(19) . 6 ?
S2 Cu1 Np1 54.751(16) 10_556 6 ?
S1 Cu1 Np1 54.388(10) 5 6 ?
S1 Cu1 Np1 114.75(2) 5_455 6 ?
S2 Cu1 Np1 54.751(16) . 5_455 ?
S2 Cu1 Np1 137.332(19) 10_556 5_455 ?
S1 Cu1 Np1 114.75(2) 5 5_455 ?
S1 Cu1 Np1 54.388(10) 5_455 5_455 ?
Np1 Cu1 Np1 163.30(2) 6 5_455 ?
S2 Cu1 Np1 137.332(19) . 6_455 ?
S2 Cu1 Np1 54.751(16) 10_556 6_455 ?
S1 Cu1 Np1 114.75(2) 5 6_455 ?
S1 Cu1 Np1 54.388(10) 5_455 6_455 ?
Np1 Cu1 Np1 74.555(16) 6 6_455 ?
Np1 Cu1 Np1 102.951(16) 5_455 6_455 ?
S2 Cu1 Np1 54.751(16) . 5 ?
S2 Cu1 Np1 137.332(19) 10_556 5 ?
S1 Cu1 Np1 54.388(10) 5 5 ?
S1 Cu1 Np1 114.75(2) 5_455 5 ?
Np1 Cu1 Np1 102.951(16) 6 5 ?
Np1 Cu1 Np1 74.555(15) 5_455 5 ?
Np1 Cu1 Np1 163.30(2) 6_455 5 ?
S2 Cu1 K1 62.72(2) . 5_445 ?
S2 Cu1 K1 62.72(2) 10_556 5_445 ?
S1 Cu1 K1 156.93(3) 5 5_445 ?
S1 Cu1 K1 91.62(3) 5_455 5_445 ?
Np1 Cu1 K1 116.688(16) 6 5_445 ?
Np1 Cu1 K1 78.196(12) 5_455 5_445 ?
Np1 Cu1 K1 78.196(12) 6_455 5_445 ?
Np1 Cu1 K1 116.688(16) 5 5_445 ?
S2 Cu1 K1 62.72(2) . 5_545 ?
S2 Cu1 K1 62.72(2) 10_556 5_545 ?
S1 Cu1 K1 91.62(3) 5 5_545 ?
S1 Cu1 K1 156.93(3) 5_455 5_545 ?
Np1 Cu1 K1 78.196(12) 6 5_545 ?
Np1 Cu1 K1 116.688(16) 5_455 5_545 ?
Np1 Cu1 K1 116.688(16) 6_455 5_545 ?
Np1 Cu1 K1 78.196(12) 5 5_545 ?
K1 Cu1 K1 65.32(3) 5_445 5_545 ?
S2 Cu1 K1 122.99(3) . . ?
S2 Cu1 K1 122.99(3) 10_556 . ?
S1 Cu1 K1 55.72(3) 5 . ?
S1 Cu1 K1 55.72(3) 5_455 . ?
Np1 Cu1 K1 81.648(12) 6 . ?
Np1 Cu1 K1 81.649(12) 5_455 . ?
Np1 Cu1 K1 81.648(12) 6_455 . ?
Np1 Cu1 K1 81.649(12) 5 . ?
K1 Cu1 K1 147.342(14) 5_445 . ?
K1 Cu1 K1 147.342(14) 5_545 . ?
S1 Np1 S1 180.0 9 . y
S1 Np1 S2 89.57(2) 9 13 y
S1 Np1 S2 90.43(2) . 13 ?
S1 Np1 S2 90.43(2) 9 5_445 ?
S1 Np1 S2 89.57(2) . 5_445 ?
S2 Np1 S2 180.00(4) 13 5_445 y
S1 Np1 S2 89.57(2) 9 13_455 ?
S1 Np1 S2 90.43(2) . 13_455 ?
S2 Np1 S2 94.15(3) 13 13_455 ?
S2 Np1 S2 85.85(3) 5_445 13_455 ?
S1 Np1 S2 90.43(2) 9 5_545 ?
S1 Np1 S2 89.57(2) . 5_545 ?
S2 Np1 S2 85.85(3) 13 5_545 ?
S2 Np1 S2 94.15(3) 5_445 5_545 ?
S2 Np1 S2 180.00(4) 13_455 5_545 ?
S1 Np1 Cu1 133.888(17) 9 5_545 ?
S1 Np1 Cu1 46.112(17) . 5_545 ?
S2 Np1 Cu1 80.076(19) 13 5_545 ?
S2 Np1 Cu1 99.924(19) 5_445 5_545 ?
S2 Np1 Cu1 135.62(2) 13_455 5_545 ?
S2 Np1 Cu1 44.38(2) 5_545 5_545 ?
S1 Np1 Cu1 46.112(17) 9 13_455 ?
S1 Np1 Cu1 133.888(17) . 13_455 ?
S2 Np1 Cu1 99.924(19) 13 13_455 ?
S2 Np1 Cu1 80.076(19) 5_445 13_455 ?
S2 Np1 Cu1 44.38(2) 13_455 13_455 ?
S2 Np1 Cu1 135.62(2) 5_545 13_455 ?
Cu1 Np1 Cu1 180.00(2) 5_545 13_455 ?
S1 Np1 Cu1 46.112(17) 9 13 ?
S1 Np1 Cu1 133.888(17) . 13 ?
S2 Np1 Cu1 44.38(2) 13 13 ?
S2 Np1 Cu1 135.62(2) 5_445 13 ?
S2 Np1 Cu1 99.924(19) 13_455 13 ?
S2 Np1 Cu1 80.076(19) 5_545 13 ?
Cu1 Np1 Cu1 105.445(15) 5_545 13 ?
Cu1 Np1 Cu1 74.555(15) 13_455 13 ?
S1 Np1 Cu1 133.888(17) 9 5_445 ?
S1 Np1 Cu1 46.112(17) . 5_445 ?
S2 Np1 Cu1 135.62(2) 13 5_445 ?
S2 Np1 Cu1 44.38(2) 5_445 5_445 ?
S2 Np1 Cu1 80.076(19) 13_455 5_445 ?
S2 Np1 Cu1 99.924(19) 5_545 5_445 ?
Cu1 Np1 Cu1 74.555(15) 5_545 5_445 ?
Cu1 Np1 Cu1 105.445(15) 13_455 5_445 ?
Cu1 Np1 Cu1 180.00(2) 13 5_445 ?
S1 Np1 Np1 90.0 9 1_655 ?
S1 Np1 Np1 90.0 . 1_655 ?
S2 Np1 Np1 42.924(14) 13 1_655 ?
S2 Np1 Np1 137.076(14) 5_445 1_655 ?
S2 Np1 Np1 137.076(14) 13_455 1_655 ?
S2 Np1 Np1 42.924(14) 5_545 1_655 ?
Cu1 Np1 Np1 52.722(8) 5_545 1_655 ?
Cu1 Np1 Np1 127.278(8) 13_455 1_655 ?
Cu1 Np1 Np1 52.722(8) 13 1_655 ?
Cu1 Np1 Np1 127.278(8) 5_445 1_655 ?
S1 Np1 Np1 90.0 9 1_455 ?
S1 Np1 Np1 90.0 . 1_455 ?
S2 Np1 Np1 137.076(14) 13 1_455 ?
S2 Np1 Np1 42.924(14) 5_445 1_455 ?
S2 Np1 Np1 42.924(14) 13_455 1_455 ?
S2 Np1 Np1 137.076(14) 5_545 1_455 ?
Cu1 Np1 Np1 127.278(8) 5_545 1_455 ?
Cu1 Np1 Np1 52.722(8) 13_455 1_455 ?
Cu1 Np1 Np1 127.278(8) 13 1_455 ?
Cu1 Np1 Np1 52.722(8) 5_445 1_455 ?
Np1 Np1 Np1 180.0 1_655 1_455 ?
Cu1 S1 Cu1 111.45(6) 5_445 5_545 ?
Cu1 S1 Np1 79.50(2) 5_445 . ?
Cu1 S1 Np1 79.50(2) 5_545 . ?
Cu1 S1 Np1 79.50(2) 5_445 2 ?
Cu1 S1 Np1 79.50(2) 5_545 2 ?
Np1 S1 Np1 142.24(5) . 2 ?
Cu1 S1 K1 162.77(4) 5_445 5_545 ?
Cu1 S1 K1 85.78(3) 5_545 5_545 ?
Np1 S1 K1 104.670(16) . 5_545 ?
Np1 S1 K1 104.670(16) 2 5_545 ?
Cu1 S1 K1 85.78(3) 5_445 5_445 ?
Cu1 S1 K1 162.77(4) 5_545 5_445 ?
Np1 S1 K1 104.670(16) . 5_445 ?
Np1 S1 K1 104.670(16) 2 5_445 ?
K1 S1 K1 76.99(4) 5_545 5_445 ?
Cu1 S2 Np1 80.87(2) . 5 ?
Cu1 S2 Np1 80.87(2) . 5_455 ?
Np1 S2 Np1 94.15(3) 5 5_455 ?
Cu1 S2 K1 79.00(3) . 5_545 ?
Np1 S2 K1 92.855(19) 5 5_545 ?
Np1 S2 K1 157.32(3) 5_455 5_545 ?
Cu1 S2 K1 79.00(3) . 5_445 ?
Np1 S2 K1 157.32(3) 5 5_445 ?
Np1 S2 K1 92.855(19) 5_455 5_445 ?
K1 S2 K1 73.17(3) 5_545 5_445 ?
Cu1 S2 K1 174.18(4) . 9_565 ?
Np1 S2 K1 95.21(2) 5 9_565 ?
Np1 S2 K1 95.21(2) 5_455 9_565 ?
K1 S2 K1 105.60(2) 5_545 9_565 ?
K1 S2 K1 105.60(2) 5_445 9_565 ?

loop_
_geom_bond_atom_site_label_1
_geom_bond_atom_site_label_2
_geom_bond_distance
_geom_bond_site_symmetry_2
_geom_bond_publ_flag
K1 S1 3.1823(13) 5_455 y
K1 S1 3.1823(13) 5 ?
K1 S2 3.3234(9) 14_556 y
K1 S2 3.3234(9) 5_455 ?
K1 S2 3.3234(9) 14_456 ?
K1 S2 3.3234(9) 5 ?
K1 S2 3.5675(11) 9_565 y
K1 S2 3.5675(11) 2_565 ?
K1 Cu1 3.6707(13) 5 ?
K1 Cu1 3.6707(13) 5_455 ?
K1 Cu1 3.8406(15) . ?
K1 K1 3.9616(8) 1_655 ?
Cu1 S2 2.3169(9) . y
Cu1 S2 2.3169(9) 10_556 ?
Cu1 S1 2.3971(9) 5 y
Cu1 S1 2.3971(9) 5_455 ?
Cu1 Np1 3.2704(5) 6 ?
Cu1 Np1 3.2704(5) 5_455 ?
Cu1 Np1 3.2704(5) 6_455 ?
Cu1 Np1 3.2704(5) 5 ?
Cu1 K1 3.6707(13) 5_445 ?
Cu1 K1 3.6707(13) 5_545 ?
Np1 S1 2.7040(6) 9 y
Np1 S1 2.7040(6) . ?
Np1 S2 2.7051(6) 13 y
Np1 S2 2.7051(6) 5_445 ?
Np1 S2 2.7051(6) 13_455 ?
Np1 S2 2.7051(6) 5_545 ?
Np1 Cu1 3.2704(5) 5_545 ?
Np1 Cu1 3.2704(5) 13_455 ?
Np1 Cu1 3.2704(5) 13 ?
Np1 Cu1 3.2704(5) 5_445 ?
Np1 Np1 3.9616(8) 1_655 ?
Np1 Np1 3.9616(8) 1_455 ?
S1 Cu1 2.3971(9) 5_445 ?
S1 Cu1 2.3971(9) 5_545 ?
S1 Np1 2.7040(6) 2 ?
S1 K1 3.1823(13) 5_545 ?
S1 K1 3.1823(13) 5_445 ?
S2 Np1 2.7051(6) 5 ?
S2 Np1 2.7051(6) 5_455 ?
S2 K1 3.3234(9) 5_545 ?
S2 K1 3.3234(9) 5_445 ?
S2 K1 3.5675(11) 9_565 ?
